data_7250375
loop_
_publ_author_name
'Vala, Disha P.'
'Socha, Bhavesh N.'
'Collins, Victoria G.'
'Parmar, Mehul P.'
'Patel, Chirag D.'
'Bhalodiya, Savan S.'
'Patel, Subham G.'
'Banerjee, Sourav'
'Patel, Hitendra M.'

_publ_section_title
;
 Insights into the synthesis and structural properties of pro-chiral
 2-acetyl-N-aryl-2-(prop-2-yn-1-yl)pent-4-ynamides/-2-allyl-4-enamide
 derivatives through kinetics and energy frameworks
;
_journal_issue 20
_journal_name_full 'RSC Advances'
_journal_page_first 15712
_journal_page_last 15723
_journal_paper_doi 10.1039/D5RA02166A
_journal_volume 15
_journal_year 2025
_chemical_formula_sum 'C18 H19 N O4'
_chemical_formula_weight 313.34
_space_group_crystal_system monoclinic
_space_group_IT_number 14
_space_group_name_Hall '-P 2ybc'
_space_group_name_H-M_alt 'P 1 21/c 1'
_atom_sites_solution_hydrogens geom
_audit_creation_method SHELXL-2014/7
_audit_update_record
;
2024-03-05 deposited with the CCDC.	2025-04-29 downloaded from the CCDC.
;
_cell_angle_alpha 90
_cell_angle_beta 113.4574(19)
_cell_angle_gamma 90
_cell_formula_units_Z 4
_cell_length_a 10.3767(5)
_cell_length_b 20.8762(10)
_cell_length_c 8.8540(3)
_cell_measurement_reflns_used 2425
_cell_measurement_temperature 296(2)
_cell_measurement_theta_max 21.73
_cell_measurement_theta_min 2.35
_cell_volume 1759.50(14)
_computing_cell_refinement 'Bruker SAINT'
_computing_data_collection 'Bruker APEX2'
_computing_data_reduction 'Bruker SAINT'
_computing_molecular_graphics 'Bruker SHELXTL'
_computing_publication_material 'Bruker SHELXTL'
_computing_structure_refinement 'SHELXL-2014/7 (Sheldrick, 2014)'
_computing_structure_solution 'SHELXS-97 (Sheldrick 2008)'
_diffrn_ambient_temperature 296(2)
_diffrn_measured_fraction_theta_full 1.000
_diffrn_measured_fraction_theta_max 1.000
_diffrn_measurement_device_type 'Bruker APEX-II CCD'
_diffrn_measurement_method '\f and \w scans'
_diffrn_radiation_type MoK\a
_diffrn_radiation_wavelength 0.71073
_diffrn_reflns_av_R_equivalents 0.0340
_diffrn_reflns_av_unetI/netI 0.0355
_diffrn_reflns_Laue_measured_fraction_full 1.000
_diffrn_reflns_Laue_measured_fraction_max 1.000
_diffrn_reflns_limit_h_max 12
_diffrn_reflns_limit_h_min -12
_diffrn_reflns_limit_k_max 24
_diffrn_reflns_limit_k_min -24
_diffrn_reflns_limit_l_max 10
_diffrn_reflns_limit_l_min -10
_diffrn_reflns_number 12645
_diffrn_reflns_point_group_measured_fraction_full 1.000
_diffrn_reflns_point_group_measured_fraction_max 1.000
_diffrn_reflns_theta_full 24.998
_diffrn_reflns_theta_max 24.998
_diffrn_reflns_theta_min 1.951
_exptl_absorpt_coefficient_mu 0.084
_exptl_absorpt_correction_T_max 0.993
_exptl_absorpt_correction_T_min 0.976
_exptl_absorpt_correction_type multi-scan
_exptl_absorpt_process_details 'SADABS V2014/5(Bruker AXS.Inc)'
_exptl_crystal_colour colourless
_exptl_crystal_density_diffrn 1.183
_exptl_crystal_description Block
_exptl_crystal_F_000 664
_exptl_crystal_size_max 0.290
_exptl_crystal_size_mid 0.160
_exptl_crystal_size_min 0.080
_refine_diff_density_max 0.203
_refine_diff_density_min -0.139
_refine_diff_density_rms 0.033
_refine_ls_extinction_coef 0.0053(8)
_refine_ls_extinction_expression Fc^*^=kFc[1+0.001xFc^2^\l^3^/sin(2\q)]^-1/4^
_refine_ls_extinction_method 'SHELXL-2014/7 (Sheldrick 2014'
_refine_ls_goodness_of_fit_ref 1.016
_refine_ls_hydrogen_treatment constr
_refine_ls_matrix_type full
_refine_ls_number_parameters 212
_refine_ls_number_reflns 3111
_refine_ls_number_restraints 0
_refine_ls_restrained_S_all 1.016
_refine_ls_R_factor_all 0.0808
_refine_ls_R_factor_gt 0.0454
_refine_ls_shift/su_max 0.000
_refine_ls_shift/su_mean 0.000
_refine_ls_structure_factor_coef Fsqd
_refine_ls_weighting_details 'w=1/[\s^2^(Fo^2^)+(0.0406P)^2^+0.6161P] where P=(Fo^2^+2Fc^2^)/3'
_refine_ls_weighting_scheme calc
_refine_ls_wR_factor_gt 0.1007
_refine_ls_wR_factor_ref 0.1191
_reflns_Friedel_coverage 0.000
_reflns_number_gt 2010
_reflns_number_total 3111
_reflns_threshold_expression 'I > 2\s(I)'
_cod_data_source_file d5ra02166a2.cif
_cod_data_source_block d113
_cod_original_sg_symbol_H-M 'P 21/c'
_cod_database_code 7250375
_shelx_shelxl_version_number 2014/7
_shelx_space_group_comment
; 
The symmetry employed for this shelxl refinement is uniquely defined 
by the following loop, which should always be used as a source of 
symmetry information in preference to the above space-group names. 
They are only intended as comments. 
;
_shelx_estimated_absorpt_t_min 0.976
_shelx_estimated_absorpt_t_max 0.993

loop_
_space_group_symop_operation_xyz
'x, y, z'
'-x, y+1/2, -z+1/2'
'-x, -y, -z'
'x, -y-1/2, z-1/2'

loop_
_atom_site_label
_atom_site_type_symbol
_atom_site_fract_x
_atom_site_fract_y
_atom_site_fract_z
_atom_site_U_iso_or_equiv
_atom_site_adp_type
_atom_site_occupancy
_atom_site_site_symmetry_order
_atom_site_calc_flag
_atom_site_refinement_flags_posn
_atom_site_refinement_flags_adp
_atom_site_refinement_flags_occupancy
_atom_site_disorder_assembly
_atom_site_disorder_group
C1 C 0.4533(2) 0.15230(11) 0.5354(2) 0.0502(6) Uani 1 1 d . . . . .
H1 H 0.3790 0.1361 0.5572 0.060 Uiso 1 1 calc R U . . .
C2 C 0.5497(3) 0.10998(12) 0.5140(3) 0.0621(7) Uani 1 1 d . . . . .
H2 H 0.5411 0.0659 0.5226 0.075 Uiso 1 1 calc R U . . .
C3 C 0.6576(3) 0.13566(14) 0.4800(3) 0.0643(7) Uani 1 1 d . . . . .
C4 C 0.6740(3) 0.20043(14) 0.4717(3) 0.0655(7) Uani 1 1 d . . . . .
H4 H 0.7482 0.2164 0.4493 0.079 Uiso 1 1 calc R U . . .
C5 C 0.5816(2) 0.24176(12) 0.4963(2) 0.0490(6) Uani 1 1 d . . . . .
C6 C 0.4671(2) 0.21683(10) 0.5245(2) 0.0400(5) Uani 1 1 d . . . . .
C7 C 0.2895(2) 0.29854(9) 0.4218(2) 0.0361(5) Uani 1 1 d . . . . .
C8 C 0.1854(2) 0.34389(9) 0.4493(2) 0.0386(5) Uani 1 1 d . . . . .
C9 C 0.1947(2) 0.34543(10) 0.6275(2) 0.0462(5) Uani 1 1 d . . . . .
H9A H 0.1616 0.3049 0.6523 0.055 Uiso 1 1 calc R U . . .
H9B H 0.2921 0.3506 0.7028 0.055 Uiso 1 1 calc R U . . .
C10 C 0.1112(3) 0.39755(12) 0.6526(3) 0.0570(6) Uani 1 1 d . . . . .
C11 C 0.0441(3) 0.43944(14) 0.6686(3) 0.0819(9) Uani 1 1 d . . . . .
H11 H -0.0097 0.4730 0.6814 0.098 Uiso 1 1 calc R U . . .
C12 C 0.0364(2) 0.32432(12) 0.3293(3) 0.0526(6) Uani 1 1 d . . . . .
H12A H -0.0318 0.3525 0.3446 0.063 Uiso 1 1 calc R U . . .
H12B H 0.0284 0.3294 0.2170 0.063 Uiso 1 1 calc R U . . .
C13 C 0.0050(2) 0.25846(14) 0.3548(3) 0.0550(6) Uani 1 1 d . . . . .
C14 C -0.0135(3) 0.20518(16) 0.3780(3) 0.0744(8) Uani 1 1 d . . . . .
H14 H -0.0283 0.1625 0.3966 0.089 Uiso 1 1 calc R U . . .
C15 C 0.2206(3) 0.41030(12) 0.4030(3) 0.0586(6) Uani 1 1 d . . . . .
C16 C 0.3641(3) 0.43587(14) 0.5028(4) 0.1016(11) Uani 1 1 d . . . . .
H16A H 0.3812 0.4730 0.4495 0.152 Uiso 1 1 calc R U . . .
H16B H 0.4329 0.4036 0.5126 0.152 Uiso 1 1 calc R U . . .
H16C H 0.3702 0.4474 0.6104 0.152 Uiso 1 1 calc R U . . .
C17 C 0.7077(3) 0.33299(15) 0.4671(4) 0.0851(9) Uani 1 1 d . . . . .
H17A H 0.7950 0.3171 0.5470 0.128 Uiso 1 1 calc R U . . .
H17B H 0.7055 0.3788 0.4752 0.128 Uiso 1 1 calc R U . . .
H17C H 0.6991 0.3213 0.3587 0.128 Uiso 1 1 calc R U . . .
C18 C 0.7507(4) 0.03301(17) 0.4629(5) 0.1308(15) Uani 1 1 d . . . . .
H18A H 0.7675 0.0210 0.5738 0.196 Uiso 1 1 calc R U . . .
H18B H 0.8207 0.0138 0.4319 0.196 Uiso 1 1 calc R U . . .
H18C H 0.6593 0.0185 0.3899 0.196 Uiso 1 1 calc R U . . .
N1 N 0.36741(16) 0.25946(8) 0.54316(18) 0.0397(4) Uani 1 1 d . . . . .
H1A H 0.3571 0.2601 0.6348 0.048 Uiso 1 1 calc R U . . .
O1 O 0.7576(2) 0.09915(11) 0.4527(3) 0.1019(7) Uani 1 1 d . . . . .
O2 O 0.59360(16) 0.30594(8) 0.4976(2) 0.0668(5) Uani 1 1 d . . . . .
O3 O 0.29752(14) 0.30051(7) 0.28700(15) 0.0459(4) Uani 1 1 d . . . . .
O4 O 0.1358(2) 0.44049(9) 0.2920(2) 0.0839(6) Uani 1 1 d . . . . .

loop_
_atom_site_aniso_label
_atom_site_aniso_U_11
_atom_site_aniso_U_22
_atom_site_aniso_U_33
_atom_site_aniso_U_23
_atom_site_aniso_U_13
_atom_site_aniso_U_12
C1 0.0509(14) 0.0533(15) 0.0486(12) 0.0045(10) 0.0221(11) 0.0079(11)
C2 0.0705(17) 0.0509(15) 0.0620(15) 0.0021(12) 0.0233(13) 0.0164(13)
C3 0.0553(16) 0.084(2) 0.0620(15) 0.0009(13) 0.0321(13) 0.0283(14)
C4 0.0493(15) 0.082(2) 0.0750(17) 0.0102(14) 0.0348(13) 0.0140(14)
C5 0.0366(12) 0.0637(17) 0.0492(12) 0.0030(11) 0.0198(10) 0.0085(11)
C6 0.0366(12) 0.0511(14) 0.0351(10) 0.0017(9) 0.0170(9) 0.0088(10)
C7 0.0352(11) 0.0404(12) 0.0361(10) -0.0016(9) 0.0179(9) -0.0034(9)
C8 0.0429(12) 0.0409(12) 0.0374(10) 0.0027(9) 0.0217(9) 0.0063(9)
C9 0.0531(13) 0.0505(14) 0.0401(11) -0.0002(10) 0.0240(10) 0.0099(11)
C10 0.0718(17) 0.0565(16) 0.0534(13) 0.0003(11) 0.0361(13) 0.0134(13)
C11 0.105(2) 0.071(2) 0.0855(19) -0.0016(15) 0.0547(18) 0.0289(18)
C12 0.0409(13) 0.0721(17) 0.0448(12) -0.0008(11) 0.0171(10) 0.0118(12)
C13 0.0392(13) 0.0734(19) 0.0558(14) -0.0132(13) 0.0226(11) -0.0034(13)
C14 0.0741(19) 0.080(2) 0.0819(19) -0.0200(16) 0.0440(16) -0.0191(16)
C15 0.0753(18) 0.0479(15) 0.0704(16) 0.0057(13) 0.0478(14) 0.0117(13)
C16 0.103(3) 0.067(2) 0.143(3) -0.0073(19) 0.057(2) -0.0294(18)
C17 0.0513(16) 0.107(2) 0.095(2) 0.0237(17) 0.0277(15) -0.0172(15)
C18 0.159(4) 0.090(3) 0.156(4) -0.003(2) 0.076(3) 0.061(3)
N1 0.0392(10) 0.0509(11) 0.0366(9) 0.0037(8) 0.0231(8) 0.0082(8)
O1 0.0950(16) 0.1035(18) 0.1282(17) 0.0081(13) 0.0668(14) 0.0454(13)
O2 0.0495(10) 0.0645(12) 0.0957(13) 0.0049(9) 0.0385(9) -0.0052(8)
O3 0.0536(9) 0.0554(10) 0.0372(7) 0.0031(6) 0.0272(7) 0.0065(7)
O4 0.1113(16) 0.0638(12) 0.0974(14) 0.0354(11) 0.0633(13) 0.0339(11)

loop_
_atom_type_symbol
_atom_type_description
_atom_type_scat_dispersion_real
_atom_type_scat_dispersion_imag
_atom_type_scat_source
C C 0.0033 0.0016 'International Tables Vol C Tables 4.2.6.8 and 6.1.1.4'
H H 0.0000 0.0000 'International Tables Vol C Tables 4.2.6.8 and 6.1.1.4'
N N 0.0061 0.0033 'International Tables Vol C Tables 4.2.6.8 and 6.1.1.4'
O O 0.0106 0.0060 'International Tables Vol C Tables 4.2.6.8 and 6.1.1.4'

loop_
_geom_angle_atom_site_label_1
_geom_angle_atom_site_label_2
_geom_angle_atom_site_label_3
_geom_angle
_geom_angle_site_symmetry_1
_geom_angle_site_symmetry_3
_geom_angle_publ_flag
C6 C1 C2 120.9(2) . . ?
C6 C1 H1 119.6 . . ?
C2 C1 H1 119.6 . . ?
C3 C2 C1 118.0(2) . . ?
C3 C2 H2 121.0 . . ?
C1 C2 H2 121.0 . . ?
C4 C3 C2 121.7(2) . . ?
C4 C3 O1 114.6(2) . . ?
C2 C3 O1 123.7(3) . . ?
C3 C4 C5 120.2(2) . . ?
C3 C4 H4 119.9 . . ?
C5 C4 H4 119.9 . . ?
O2 C5 C4 124.1(2) . . ?
O2 C5 C6 116.66(18) . . ?
C4 C5 C6 119.3(2) . . ?
C1 C6 C5 119.88(19) . . ?
C1 C6 N1 120.56(18) . . ?
C5 C6 N1 119.55(19) . . ?
O3 C7 N1 123.25(17) . . ?
O3 C7 C8 117.36(17) . . ?
N1 C7 C8 119.39(15) . . ?
C7 C8 C15 105.03(16) . . ?
C7 C8 C9 114.56(15) . . ?
C15 C8 C9 109.33(17) . . ?
C7 C8 C12 107.73(16) . . ?
C15 C8 C12 109.63(18) . . ?
C9 C8 C12 110.37(16) . . ?
C10 C9 C8 111.82(17) . . ?
C10 C9 H9A 109.3 . . ?
C8 C9 H9A 109.3 . . ?
C10 C9 H9B 109.3 . . ?
C8 C9 H9B 109.3 . . ?
H9A C9 H9B 107.9 . . ?
C11 C10 C9 178.3(2) . . ?
C10 C11 H11 180.0 . . ?
C13 C12 C8 111.65(18) . . ?
C13 C12 H12A 109.3 . . ?
C8 C12 H12A 109.3 . . ?
C13 C12 H12B 109.3 . . ?
C8 C12 H12B 109.3 . . ?
H12A C12 H12B 108.0 . . ?
C14 C13 C12 176.8(3) . . ?
C13 C14 H14 180.0 . . ?
O4 C15 C16 121.9(3) . . ?
O4 C15 C8 121.2(2) . . ?
C16 C15 C8 116.9(2) . . ?
C15 C16 H16A 109.5 . . ?
C15 C16 H16B 109.5 . . ?
H16A C16 H16B 109.5 . . ?
C15 C16 H16C 109.5 . . ?
H16A C16 H16C 109.5 . . ?
H16B C16 H16C 109.5 . . ?
O2 C17 H17A 109.5 . . ?
O2 C17 H17B 109.5 . . ?
H17A C17 H17B 109.5 . . ?
O2 C17 H17C 109.5 . . ?
H17A C17 H17C 109.5 . . ?
H17B C17 H17C 109.5 . . ?
O1 C18 H18A 109.5 . . ?
O1 C18 H18B 109.5 . . ?
H18A C18 H18B 109.5 . . ?
O1 C18 H18C 109.5 . . ?
H18A C18 H18C 109.5 . . ?
H18B C18 H18C 109.5 . . ?
C7 N1 C6 121.61(15) . . ?
C7 N1 H1A 119.2 . . ?
C6 N1 H1A 119.2 . . ?
C3 O1 C18 118.4(3) . . ?
C5 O2 C17 118.19(19) . . ?

loop_
_geom_bond_atom_site_label_1
_geom_bond_atom_site_label_2
_geom_bond_distance
_geom_bond_site_symmetry_2
_geom_bond_publ_flag
C1 C6 1.362(3) . ?
C1 C2 1.402(3) . ?
C1 H1 0.9300 . ?
C2 C3 1.379(3) . ?
C2 H2 0.9300 . ?
C3 C4 1.368(3) . ?
C3 O1 1.384(3) . ?
C4 C5 1.371(3) . ?
C4 H4 0.9300 . ?
C5 O2 1.345(3) . ?
C5 C6 1.407(3) . ?
C6 N1 1.423(2) . ?
C7 O3 1.230(2) . ?
C7 N1 1.335(2) . ?
C7 C8 1.527(3) . ?
C8 C15 1.531(3) . ?
C8 C9 1.542(2) . ?
C8 C12 1.542(3) . ?
C9 C10 1.462(3) . ?
C9 H9A 0.9700 . ?
C9 H9B 0.9700 . ?
C10 C11 1.162(3) . ?
C11 H11 0.9300 . ?
C12 C13 1.451(4) . ?
C12 H12A 0.9700 . ?
C12 H12B 0.9700 . ?
C13 C14 1.161(3) . ?
C14 H14 0.9300 . ?
C15 O4 1.203(3) . ?
C15 C16 1.495(4) . ?
C16 H16A 0.9600 . ?
C16 H16B 0.9600 . ?
C16 H16C 0.9600 . ?
C17 O2 1.431(3) . ?
C17 H17A 0.9600 . ?
C17 H17B 0.9600 . ?
C17 H17C 0.9600 . ?
C18 O1 1.387(4) . ?
C18 H18A 0.9600 . ?
C18 H18B 0.9600 . ?
C18 H18C 0.9600 . ?
N1 H1A 0.8600 . ?

loop_
_geom_torsion_atom_site_label_1
_geom_torsion_atom_site_label_2
_geom_torsion_atom_site_label_3
_geom_torsion_atom_site_label_4
_geom_torsion
_geom_torsion_site_symmetry_1
_geom_torsion_site_symmetry_2
_geom_torsion_site_symmetry_3
_geom_torsion_site_symmetry_4
_geom_torsion_publ_flag
C6 C1 C2 C3 -0.7(3) . . . . ?
C1 C2 C3 C4 1.9(4) . . . . ?
C1 C2 C3 O1 -178.5(2) . . . . ?
C2 C3 C4 C5 -0.5(4) . . . . ?
O1 C3 C4 C5 180.0(2) . . . . ?
C3 C4 C5 O2 176.9(2) . . . . ?
C3 C4 C5 C6 -2.2(3) . . . . ?
C2 C1 C6 C5 -1.9(3) . . . . ?
C2 C1 C6 N1 178.79(18) . . . . ?
O2 C5 C6 C1 -175.86(18) . . . . ?
C4 C5 C6 C1 3.3(3) . . . . ?
O2 C5 C6 N1 3.5(3) . . . . ?
C4 C5 C6 N1 -177.33(19) . . . . ?
O3 C7 C8 C15 -52.2(2) . . . . ?
N1 C7 C8 C15 127.25(19) . . . . ?
O3 C7 C8 C9 -172.21(18) . . . . ?
N1 C7 C8 C9 7.3(3) . . . . ?
O3 C7 C8 C12 64.6(2) . . . . ?
N1 C7 C8 C12 -115.94(19) . . . . ?
C7 C8 C9 C10 169.73(19) . . . . ?
C15 C8 C9 C10 52.2(2) . . . . ?
C12 C8 C9 C10 -68.5(2) . . . . ?
C7 C8 C12 C13 58.8(2) . . . . ?
C15 C8 C12 C13 172.61(16) . . . . ?
C9 C8 C12 C13 -66.9(2) . . . . ?
C7 C8 C15 O4 118.5(2) . . . . ?
C9 C8 C15 O4 -118.1(2) . . . . ?
C12 C8 C15 O4 3.0(3) . . . . ?
C7 C8 C15 C16 -62.1(2) . . . . ?
C9 C8 C15 C16 61.3(3) . . . . ?
C12 C8 C15 C16 -177.6(2) . . . . ?
O3 C7 N1 C6 0.2(3) . . . . ?
C8 C7 N1 C6 -179.25(17) . . . . ?
C1 C6 N1 C7 -118.3(2) . . . . ?
C5 C6 N1 C7 62.4(2) . . . . ?
C4 C3 O1 C18 178.5(3) . . . . ?
C2 C3 O1 C18 -1.1(4) . . . . ?
C4 C5 O2 C17 1.7(3) . . . . ?
C6 C5 O2 C17 -179.17(19) . . . . ?
